data_4067430
loop_
_publ_author_name
'Song, Li-Cheng'
'Liu, Xu-Feng'
'Ming, Jiang-Bo'
'Ge, Jian-Hua'
'Xie, Zhao-Jun'
'Hu, Qing-Mei'

_publ_section_title
;
 Reactions Starting from Diiron Propanedithiolate
 [(\m-SCH2)2CH(OH)]Fe2(CO)6Leading to Malonyl-, PPh3-, and
 [60]Fullerene-Containing Compounds Relevant to the Active Site of
 FeFe-Hydrogenases
;
_journal_issue 3
_journal_name_full Organometallics
_journal_page_first 610
_journal_paper_doi 10.1021/om9009526
_journal_volume 29
_journal_year 2010
_chemical_formula_moiety 'C21 H12 Fe4 O16 S4'
_chemical_formula_sum 'C21 H12 Fe4 O16 S4'
_chemical_formula_weight 871.95
_chemical_name_systematic
; 
 ? 
;
_space_group_IT_number 2
_symmetry_cell_setting triclinic
_symmetry_space_group_name_Hall '-P 1'
_symmetry_space_group_name_H-M 'P -1'
_atom_sites_solution_hydrogens geom
_atom_sites_solution_primary direct
_atom_sites_solution_secondary difmap
_audit_creation_method SHELXL-97
_cell_angle_alpha 72.226(11)
_cell_angle_beta 72.158(10)
_cell_angle_gamma 66.825(9)
_cell_formula_units_Z 2
_cell_length_a 9.3710(16)
_cell_length_b 12.755(2)
_cell_length_c 14.676(3)
_cell_measurement_reflns_used 4185
_cell_measurement_temperature 113(2)
_cell_measurement_theta_max 27.8
_cell_measurement_theta_min 1.5
_cell_volume 1500.5(5)
_computing_cell_refinement CrystalClear
_computing_data_collection CrystalClear
_computing_data_reduction CrystalClear
_computing_publication_material 'CrystalStructure 3.7.0'
_computing_structure_refinement 'SHELXL-97 (Sheldrick, 1997)'
_computing_structure_solution 'SHELXS-97 (Sheldrick, 1990)'
_diffrn_ambient_temperature 113(2)
_diffrn_detector_area_resol_mean 7.31
_diffrn_measured_fraction_theta_full 0.998
_diffrn_measured_fraction_theta_max 0.998
_diffrn_measurement_device_type 'Rigaku Saturn'
_diffrn_measurement_method \w
_diffrn_radiation_monochromator confocal
_diffrn_radiation_source 'Rotating anode'
_diffrn_radiation_type MoK\a
_diffrn_radiation_wavelength 0.71070
_diffrn_reflns_av_R_equivalents 0.0377
_diffrn_reflns_av_sigmaI/netI 0.0450
_diffrn_reflns_limit_h_max 10
_diffrn_reflns_limit_h_min -11
_diffrn_reflns_limit_k_max 15
_diffrn_reflns_limit_k_min -14
_diffrn_reflns_limit_l_max 17
_diffrn_reflns_limit_l_min -17
_diffrn_reflns_number 14256
_diffrn_reflns_theta_full 25.02
_diffrn_reflns_theta_max 25.02
_diffrn_reflns_theta_min 1.49
_exptl_absorpt_coefficient_mu 2.247
_exptl_absorpt_correction_T_max 0.7743
_exptl_absorpt_correction_T_min 0.7151
_exptl_absorpt_correction_type multi-scan
_exptl_absorpt_process_details CrystalClear
_exptl_crystal_colour colorless
_exptl_crystal_density_diffrn 1.930
_exptl_crystal_density_method 'not measured'
_exptl_crystal_description block
_exptl_crystal_F_000 868
_exptl_crystal_size_max 0.16
_exptl_crystal_size_mid 0.14
_exptl_crystal_size_min 0.12
_refine_diff_density_max 0.651
_refine_diff_density_min -0.332
_refine_diff_density_rms 0.076
_refine_ls_extinction_method none
_refine_ls_goodness_of_fit_ref 0.997
_refine_ls_hydrogen_treatment constr
_refine_ls_matrix_type full
_refine_ls_number_parameters 407
_refine_ls_number_reflns 5273
_refine_ls_number_restraints 0
_refine_ls_restrained_S_all 0.997
_refine_ls_R_factor_all 0.0363
_refine_ls_R_factor_gt 0.0280
_refine_ls_shift/su_max 0.001
_refine_ls_shift/su_mean 0.000
_refine_ls_structure_factor_coef Fsqd
_refine_ls_weighting_details 'calc w=1/[\s^2^(Fo^2^)+(0.0312P)^2^+0.0000P] where P=(Fo^2^+2Fc^2^)/3'
_refine_ls_weighting_scheme calc
_refine_ls_wR_factor_gt 0.0607
_refine_ls_wR_factor_ref 0.0639
_reflns_number_gt 4277
_reflns_number_total 5273
_reflns_threshold_expression >2sigma(I)
_cod_data_source_file om9009526_si_001.cif
_cod_data_source_block shelxl
_cod_database_code 4067430

loop_
_symmetry_equiv_pos_as_xyz
'x, y, z'
'-x, -y, -z'

loop_
_atom_site_label
_atom_site_type_symbol
_atom_site_fract_x
_atom_site_fract_y
_atom_site_fract_z
_atom_site_U_iso_or_equiv
_atom_site_adp_type
_atom_site_occupancy
_atom_site_symmetry_multiplicity
_atom_site_calc_flag
_atom_site_refinement_flags
Fe1 Fe 1.03605(4) 1.26150(3) 0.42643(3) 0.01649(10) Uani 1 1 d .
Fe2 Fe 1.28522(4) 1.31228(3) 0.38488(3) 0.01606(10) Uani 1 1 d .
Fe3 Fe 0.63986(4) 0.60919(3) 1.09617(3) 0.01495(10) Uani 1 1 d .
Fe4 Fe 0.48096(4) 0.76231(3) 1.19580(3) 0.01776(10) Uani 1 1 d .
S1 S 1.09459(8) 1.34458(6) 0.52003(5) 0.01580(15) Uani 1 1 d .
S2 S 1.27982(8) 1.12804(6) 0.43280(5) 0.01736(16) Uani 1 1 d .
S3 S 0.54274(8) 0.80143(6) 1.03098(5) 0.01755(16) Uani 1 1 d .
S4 S 0.74389(8) 0.66520(6) 1.18529(5) 0.01644(15) Uani 1 1 d .
O1 O 0.8398(2) 1.11408(19) 0.54272(17) 0.0388(6) Uani 1 1 d .
O2 O 1.0836(3) 1.2306(2) 0.22740(15) 0.0382(6) Uani 1 1 d .
O3 O 0.7707(2) 1.48105(18) 0.39981(15) 0.0314(5) Uani 1 1 d .
O4 O 1.4412(3) 1.26890(19) 0.18714(14) 0.0384(6) Uani 1 1 d .
O5 O 1.1825(2) 1.56100(19) 0.29156(15) 0.0375(6) Uani 1 1 d .
O6 O 1.5582(3) 1.2904(2) 0.45697(16) 0.0450(6) Uani 1 1 d .
O7 O 0.8831(2) 0.52677(18) 0.92693(14) 0.0275(5) Uani 1 1 d .
O8 O 0.3637(2) 0.5727(2) 1.07353(16) 0.0371(6) Uani 1 1 d .
O9 O 0.6957(3) 0.38741(19) 1.24104(15) 0.0363(5) Uani 1 1 d .
O10 O 0.1522(2) 0.82666(19) 1.17714(16) 0.0382(6) Uani 1 1 d .
O11 O 0.4150(3) 0.6103(2) 1.38839(15) 0.0389(6) Uani 1 1 d .
O12 O 0.4513(2) 0.97937(19) 1.24261(16) 0.0360(6) Uani 1 1 d .
O13 O 1.2102(2) 1.05704(15) 0.73223(12) 0.0162(4) Uani 1 1 d .
O14 O 1.1010(3) 0.92788(19) 0.73437(15) 0.0385(6) Uani 1 1 d .
O15 O 1.1719(2) 0.71997(17) 0.93388(15) 0.0314(5) Uani 1 1 d .
O16 O 0.9500(2) 0.87497(16) 0.96095(13) 0.0214(4) Uani 1 1 d .
C1 C 0.9144(3) 1.1721(3) 0.4987(2) 0.0251(7) Uani 1 1 d .
C2 C 1.0618(3) 1.2403(3) 0.3055(2) 0.0250(7) Uani 1 1 d .
C3 C 0.8737(3) 1.3959(3) 0.40866(19) 0.0211(6) Uani 1 1 d .
C4 C 1.3813(3) 1.2841(3) 0.2646(2) 0.0239(7) Uani 1 1 d .
C5 C 1.2197(3) 1.4655(3) 0.3306(2) 0.0238(7) Uani 1 1 d .
C6 C 1.4537(4) 1.3000(3) 0.4275(2) 0.0255(7) Uani 1 1 d .
C7 C 0.7904(3) 0.5571(2) 0.9934(2) 0.0191(6) Uani 1 1 d .
C8 C 0.4733(3) 0.5892(2) 1.0778(2) 0.0229(7) Uani 1 1 d .
C9 C 0.6757(3) 0.4727(3) 1.1833(2) 0.0222(7) Uani 1 1 d .
C10 C 0.2796(4) 0.8009(2) 1.1854(2) 0.0236(7) Uani 1 1 d .
C11 C 0.4429(3) 0.6697(3) 1.3148(2) 0.0239(7) Uani 1 1 d .
C12 C 0.4622(3) 0.8941(3) 1.2263(2) 0.0238(7) Uani 1 1 d .
C13 C 1.1623(3) 1.2437(2) 0.62840(18) 0.0169(6) Uani 1 1 d .
H13A H 1.2678 1.2448 0.6275 0.020 Uiso 1 1 calc R
H13B H 1.0878 1.2710 0.6874 0.020 Uiso 1 1 calc R
C14 C 1.1746(3) 1.1203(2) 0.63596(17) 0.0146(6) Uani 1 1 d .
H14 H 1.0705 1.1186 0.6327 0.017 Uiso 1 1 calc R
C15 C 1.3051(3) 1.0619(2) 0.55895(18) 0.0184(6) Uani 1 1 d .
H15A H 1.3121 0.9792 0.5732 0.022 Uiso 1 1 calc R
H15B H 1.4073 1.0631 0.5641 0.022 Uiso 1 1 calc R
C16 C 1.1600(3) 0.9643(2) 0.77382(19) 0.0200(6) Uani 1 1 d .
C17 C 1.1881(3) 0.9143(2) 0.87710(19) 0.0216(6) Uani 1 1 d .
H17A H 1.3036 0.8785 0.8753 0.026 Uiso 1 1 calc R
H17B H 1.1444 0.9773 0.9142 0.026 Uiso 1 1 calc R
C18 C 1.1074(3) 0.8233(3) 0.92671(19) 0.0223(7) Uani 1 1 d .
C19 C 0.8545(3) 0.7990(2) 1.00577(19) 0.0208(6) Uani 1 1 d .
H19 H 0.9002 0.7302 0.9741 0.025 Uiso 1 1 calc R
C20 C 0.6938(3) 0.8717(2) 0.9831(2) 0.0199(6) Uani 1 1 d .
H20A H 0.7064 0.8962 0.9110 0.024 Uiso 1 1 calc R
H20B H 0.6550 0.9432 1.0094 0.024 Uiso 1 1 calc R
C21 C 0.8608(3) 0.7579(2) 1.11213(19) 0.0199(6) Uani 1 1 d .
H21A H 0.8247 0.8272 1.1409 0.024 Uiso 1 1 calc R
H21B H 0.9730 0.7149 1.1171 0.024 Uiso 1 1 calc R

loop_
_atom_site_aniso_label
_atom_site_aniso_U_11
_atom_site_aniso_U_22
_atom_site_aniso_U_33
_atom_site_aniso_U_23
_atom_site_aniso_U_13
_atom_site_aniso_U_12
Fe1 0.0164(2) 0.0184(2) 0.0160(2) -0.00335(16) -0.00414(16) -0.00685(18)
Fe2 0.0164(2) 0.0188(2) 0.0133(2) -0.00348(16) -0.00145(15) -0.00733(18)
Fe3 0.0153(2) 0.0160(2) 0.0160(2) -0.00674(16) -0.00239(15) -0.00601(17)
Fe4 0.0172(2) 0.0196(2) 0.0162(2) -0.00788(17) -0.00094(16) -0.00468(18)
S1 0.0191(4) 0.0144(4) 0.0127(3) -0.0034(3) -0.0025(3) -0.0046(3)
S2 0.0190(4) 0.0167(4) 0.0149(3) -0.0057(3) -0.0017(3) -0.0041(3)
S3 0.0168(4) 0.0189(4) 0.0164(3) -0.0038(3) -0.0050(3) -0.0041(3)
S4 0.0186(4) 0.0178(4) 0.0152(3) -0.0033(3) -0.0055(3) -0.0070(3)
O1 0.0274(13) 0.0352(14) 0.0526(15) 0.0052(12) -0.0081(11) -0.0203(11)
O2 0.0477(15) 0.0585(16) 0.0232(12) -0.0147(11) -0.0074(10) -0.0285(13)
O3 0.0293(13) 0.0282(13) 0.0307(12) 0.0016(10) -0.0129(10) -0.0042(11)
O4 0.0414(14) 0.0489(16) 0.0201(12) -0.0131(11) 0.0047(10) -0.0141(12)
O5 0.0436(14) 0.0230(13) 0.0292(12) 0.0007(10) 0.0050(10) -0.0082(11)
O6 0.0323(14) 0.0689(18) 0.0416(14) -0.0028(12) -0.0168(11) -0.0246(13)
O7 0.0235(12) 0.0338(13) 0.0277(12) -0.0156(10) 0.0019(9) -0.0108(10)
O8 0.0250(13) 0.0523(16) 0.0475(14) -0.0274(12) -0.0046(10) -0.0164(12)
O9 0.0526(15) 0.0269(13) 0.0305(13) -0.0012(11) -0.0084(11) -0.0182(12)
O10 0.0173(12) 0.0360(14) 0.0573(16) -0.0147(12) -0.0045(11) -0.0037(11)
O11 0.0415(14) 0.0475(16) 0.0226(12) 0.0002(11) -0.0023(10) -0.0186(12)
O12 0.0377(14) 0.0333(14) 0.0445(14) -0.0224(12) -0.0084(11) -0.0090(11)
O13 0.0193(10) 0.0160(11) 0.0137(9) 0.0018(8) -0.0035(8) -0.0099(9)
O14 0.0675(17) 0.0399(14) 0.0266(12) 0.0027(10) -0.0160(11) -0.0397(13)
O15 0.0287(13) 0.0173(12) 0.0383(13) -0.0027(10) 0.0007(10) -0.0058(10)
O16 0.0221(11) 0.0156(11) 0.0232(10) -0.0035(8) 0.0014(8) -0.0079(9)
C1 0.0213(17) 0.0239(18) 0.0281(17) -0.0039(14) -0.0115(13) -0.0018(14)
C2 0.0249(17) 0.0277(18) 0.0292(18) -0.0040(14) -0.0092(13) -0.0147(14)
C3 0.0218(17) 0.0251(18) 0.0192(15) -0.0014(13) -0.0069(12) -0.0111(15)
C4 0.0217(17) 0.0231(17) 0.0245(17) -0.0019(13) -0.0035(13) -0.0082(14)
C5 0.0211(17) 0.0314(19) 0.0172(15) -0.0085(14) 0.0052(12) -0.0113(15)
C6 0.0257(18) 0.0302(18) 0.0198(15) -0.0019(13) -0.0010(13) -0.0137(15)
C7 0.0181(16) 0.0173(16) 0.0258(16) -0.0057(13) -0.0078(13) -0.0067(13)
C8 0.0245(18) 0.0253(17) 0.0216(15) -0.0126(13) -0.0016(12) -0.0078(14)
C9 0.0221(17) 0.0221(17) 0.0257(16) -0.0101(14) -0.0019(13) -0.0093(14)
C10 0.0264(19) 0.0182(17) 0.0231(16) -0.0084(13) 0.0013(13) -0.0060(14)
C11 0.0166(16) 0.0279(18) 0.0261(17) -0.0129(14) -0.0001(12) -0.0041(14)
C12 0.0169(16) 0.0329(19) 0.0214(15) -0.0133(14) 0.0000(12) -0.0054(14)
C13 0.0218(16) 0.0172(15) 0.0120(13) -0.0038(11) -0.0042(11) -0.0058(13)
C14 0.0148(15) 0.0189(15) 0.0101(13) -0.0024(11) -0.0039(10) -0.0053(12)
C15 0.0207(16) 0.0132(15) 0.0157(14) -0.0025(11) -0.0028(11) -0.0009(12)
C16 0.0211(16) 0.0196(17) 0.0169(14) -0.0039(12) 0.0004(12) -0.0075(13)
C17 0.0287(17) 0.0190(16) 0.0185(14) -0.0018(12) -0.0022(12) -0.0131(14)
C18 0.0220(17) 0.0261(18) 0.0159(14) -0.0027(13) -0.0027(12) -0.0075(15)
C19 0.0205(16) 0.0231(17) 0.0199(15) -0.0040(12) 0.0009(12) -0.0126(13)
C20 0.0199(16) 0.0150(15) 0.0227(15) -0.0021(12) -0.0030(12) -0.0060(13)
C21 0.0228(16) 0.0191(16) 0.0225(15) -0.0030(12) -0.0067(12) -0.0112(13)

loop_
_atom_type_symbol
_atom_type_description
_atom_type_scat_dispersion_real
_atom_type_scat_dispersion_imag
_atom_type_scat_source
C C 0.0033 0.0016 'International Tables Vol C Tables 4.2.6.8 and 6.1.1.4'
H H 0.0000 0.0000 'International Tables Vol C Tables 4.2.6.8 and 6.1.1.4'
O O 0.0106 0.0060 'International Tables Vol C Tables 4.2.6.8 and 6.1.1.4'
Fe Fe 0.3463 0.8444 'International Tables Vol C Tables 4.2.6.8 and 6.1.1.4'
S S 0.1246 0.1234 'International Tables Vol C Tables 4.2.6.8 and 6.1.1.4'

loop_
_geom_angle_atom_site_label_1
_geom_angle_atom_site_label_2
_geom_angle_atom_site_label_3
_geom_angle
C3 Fe1 C2 92.49(13)
C3 Fe1 C1 96.00(13)
C2 Fe1 C1 100.74(13)
C3 Fe1 S2 163.68(9)
C2 Fe1 S2 88.32(10)
C1 Fe1 S2 99.86(9)
C3 Fe1 S1 85.65(9)
C2 Fe1 S1 147.20(9)
C1 Fe1 S1 112.03(9)
S2 Fe1 S1 84.88(3)
C3 Fe1 Fe2 107.63(9)
C2 Fe1 Fe2 94.19(9)
C1 Fe1 Fe2 151.43(9)
S2 Fe1 Fe2 56.08(2)
S1 Fe1 Fe2 55.79(2)
C4 Fe2 C5 88.62(13)
C4 Fe2 C6 100.14(13)
C5 Fe2 C6 100.86(13)
C4 Fe2 S1 160.08(9)
C5 Fe2 S1 90.08(9)
C6 Fe2 S1 99.63(9)
C4 Fe2 S2 87.99(9)
C5 Fe2 S2 156.62(9)
C6 Fe2 S2 102.51(10)
S1 Fe2 S2 85.35(3)
C4 Fe2 Fe1 104.56(9)
C5 Fe2 Fe1 102.54(9)
C6 Fe2 Fe1 146.13(9)
S1 Fe2 Fe1 56.42(2)
S2 Fe2 Fe1 56.21(2)
C8 Fe3 C9 89.72(13)
C8 Fe3 C7 100.36(12)
C9 Fe3 C7 97.30(12)
C8 Fe3 S4 149.39(9)
C9 Fe3 S4 86.01(9)
C7 Fe3 S4 110.25(8)
C8 Fe3 S3 89.37(10)
C9 Fe3 S3 161.28(9)
C7 Fe3 S3 101.26(9)
S4 Fe3 S3 85.29(3)
C8 Fe3 Fe4 96.02(9)
C9 Fe3 Fe4 105.47(9)
C7 Fe3 Fe4 151.93(9)
S4 Fe3 Fe4 56.40(2)
S3 Fe3 Fe4 56.07(2)
C10 Fe4 C12 98.04(13)
C10 Fe4 C11 90.75(13)
C12 Fe4 C11 102.49(13)
C10 Fe4 S3 86.49(9)
C12 Fe4 S3 103.74(9)
C11 Fe4 S3 153.76(9)
C10 Fe4 S4 160.63(9)
C12 Fe4 S4 100.93(9)
C11 Fe4 S4 88.95(9)
S3 Fe4 S4 85.26(3)
C10 Fe4 Fe3 104.97(9)
C12 Fe4 Fe3 147.72(9)
C11 Fe4 Fe3 99.57(9)
S3 Fe4 Fe3 56.35(2)
S4 Fe4 Fe3 56.07(2)
C13 S1 Fe2 110.53(9)
C13 S1 Fe1 113.85(9)
Fe2 S1 Fe1 67.79(3)
C15 S2 Fe2 112.55(9)
C15 S2 Fe1 112.02(9)
Fe2 S2 Fe1 67.72(3)
C20 S3 Fe4 111.60(9)
C20 S3 Fe3 113.23(9)
Fe4 S3 Fe3 67.58(3)
C21 S4 Fe3 113.51(9)
C21 S4 Fe4 111.52(10)
Fe3 S4 Fe4 67.52(3)
C16 O13 C14 115.66(19)
C18 O16 C19 116.9(2)
O1 C1 Fe1 178.4(3)
O2 C2 Fe1 176.1(3)
O3 C3 Fe1 178.2(2)
O4 C4 Fe2 178.4(3)
O5 C5 Fe2 176.4(3)
O6 C6 Fe2 177.9(3)
O7 C7 Fe3 178.2(3)
O8 C8 Fe3 174.7(3)
O9 C9 Fe3 177.9(3)
O10 C10 Fe4 178.7(3)
O11 C11 Fe4 177.2(3)
O12 C12 Fe4 177.8(3)
C14 C13 S1 113.54(17)
C14 C13 H13A 108.9
S1 C13 H13A 108.9
C14 C13 H13B 108.9
S1 C13 H13B 108.9
H13A C13 H13B 107.7
O13 C14 C13 105.23(19)
O13 C14 C15 108.6(2)
C13 C14 C15 113.8(2)
O13 C14 H14 109.7
C13 C14 H14 109.7
C15 C14 H14 109.7
C14 C15 S2 114.99(18)
C14 C15 H15A 108.5
S2 C15 H15A 108.5
C14 C15 H15B 108.5
S2 C15 H15B 108.5
H15A C15 H15B 107.5
O14 C16 O13 124.2(2)
O14 C16 C17 125.3(3)
O13 C16 C17 110.5(2)
C18 C17 C16 108.9(2)
C18 C17 H17A 109.9
C16 C17 H17A 109.9
C18 C17 H17B 109.9
C16 C17 H17B 109.9
H17A C17 H17B 108.3
O15 C18 O16 124.4(3)
O15 C18 C17 125.2(3)
O16 C18 C17 110.4(2)
O16 C19 C21 107.7(2)
O16 C19 C20 104.6(2)
C21 C19 C20 116.2(2)
O16 C19 H19 109.4
C21 C19 H19 109.4
C20 C19 H19 109.4
C19 C20 S3 115.85(19)
C19 C20 H20A 108.3
S3 C20 H20A 108.3
C19 C20 H20B 108.3
S3 C20 H20B 108.3
H20A C20 H20B 107.4
C19 C21 S4 116.02(18)
C19 C21 H21A 108.3
S4 C21 H21A 108.3
C19 C21 H21B 108.3
S4 C21 H21B 108.3
H21A C21 H21B 107.4

loop_
_geom_bond_atom_site_label_1
_geom_bond_atom_site_label_2
_geom_bond_distance
Fe1 C3 1.800(3)
Fe1 C2 1.806(3)
Fe1 C1 1.808(3)
Fe1 S2 2.2578(9)
Fe1 S1 2.2624(8)
Fe1 Fe2 2.5139(6)
Fe2 C4 1.793(3)
Fe2 C5 1.798(3)
Fe2 C6 1.806(3)
Fe2 S1 2.2457(8)
Fe2 S2 2.2543(9)
Fe3 C8 1.785(3)
Fe3 C9 1.795(3)
Fe3 C7 1.810(3)
Fe3 S4 2.2519(8)
Fe3 S3 2.2584(9)
Fe3 Fe4 2.5079(7)
Fe4 C10 1.796(3)
Fe4 C12 1.800(3)
Fe4 C11 1.806(3)
Fe4 S3 2.2511(9)
Fe4 S4 2.2607(9)
S1 C13 1.821(3)
S2 C15 1.831(3)
S3 C20 1.818(3)
S4 C21 1.809(3)
O1 C1 1.137(3)
O2 C2 1.137(3)
O3 C3 1.137(3)
O4 C4 1.142(3)
O5 C5 1.139(3)
O6 C6 1.137(3)
O7 C7 1.141(3)
O8 C8 1.149(3)
O9 C9 1.145(3)
O10 C10 1.142(3)
O11 C11 1.137(3)
O12 C12 1.143(3)
O13 C16 1.347(3)
O13 C14 1.463(3)
O14 C16 1.191(3)
O15 C18 1.200(3)
O16 C18 1.358(3)
O16 C19 1.451(3)
C13 C14 1.503(4)
C13 H13A 0.9900
C13 H13B 0.9900
C14 C15 1.509(3)
C14 H14 1.0000
C15 H15A 0.9900
C15 H15B 0.9900
C16 C17 1.515(4)
C17 C18 1.513(4)
C17 H17A 0.9900
C17 H17B 0.9900
C19 C21 1.499(4)
C19 C20 1.503(4)
C19 H19 1.0000
C20 H20A 0.9900
C20 H20B 0.9900
C21 H21A 0.9900
C21 H21B 0.9900

loop_
_geom_torsion_atom_site_label_1
_geom_torsion_atom_site_label_2
_geom_torsion_atom_site_label_3
_geom_torsion_atom_site_label_4
_geom_torsion
C3 Fe1 Fe2 C4 -101.65(13)
C2 Fe1 Fe2 C4 -7.70(13)
C1 Fe1 Fe2 C4 114.0(2)
S2 Fe1 Fe2 C4 77.45(10)
S1 Fe1 Fe2 C4 -173.46(10)
C3 Fe1 Fe2 C5 -9.80(13)
C2 Fe1 Fe2 C5 84.16(13)
C1 Fe1 Fe2 C5 -154.2(2)
S2 Fe1 Fe2 C5 169.30(9)
S1 Fe1 Fe2 C5 -81.61(9)
C3 Fe1 Fe2 C6 122.9(2)
C2 Fe1 Fe2 C6 -143.2(2)
C1 Fe1 Fe2 C6 -21.5(3)
S2 Fe1 Fe2 C6 -58.05(18)
S1 Fe1 Fe2 C6 51.04(18)
C3 Fe1 Fe2 S1 71.81(9)
C2 Fe1 Fe2 S1 165.76(10)
C1 Fe1 Fe2 S1 -72.5(2)
S2 Fe1 Fe2 S1 -109.09(3)
C3 Fe1 Fe2 S2 -179.10(9)
C2 Fe1 Fe2 S2 -85.15(10)
C1 Fe1 Fe2 S2 36.5(2)
S1 Fe1 Fe2 S2 109.09(3)
C8 Fe3 Fe4 C10 -9.89(13)
C9 Fe3 Fe4 C10 -101.26(13)
C7 Fe3 Fe4 C10 115.7(2)
S4 Fe3 Fe4 C10 -175.57(10)
S3 Fe3 Fe4 C10 75.28(10)
C8 Fe3 Fe4 C12 -143.9(2)
C9 Fe3 Fe4 C12 124.75(19)
C7 Fe3 Fe4 C12 -18.3(3)
S4 Fe3 Fe4 C12 50.44(17)
S3 Fe3 Fe4 C12 -58.71(17)
C8 Fe3 Fe4 C11 83.49(13)
C9 Fe3 Fe4 C11 -7.89(12)
C7 Fe3 Fe4 C11 -150.9(2)
S4 Fe3 Fe4 C11 -82.20(9)
S3 Fe3 Fe4 C11 168.65(9)
C8 Fe3 Fe4 S3 -85.16(10)
C9 Fe3 Fe4 S3 -176.54(9)
C7 Fe3 Fe4 S3 40.42(18)
S4 Fe3 Fe4 S3 109.15(3)
C8 Fe3 Fe4 S4 165.68(10)
C9 Fe3 Fe4 S4 74.31(9)
C7 Fe3 Fe4 S4 -68.73(18)
S3 Fe3 Fe4 S4 -109.15(3)
C4 Fe2 S1 C13 127.1(3)
C5 Fe2 S1 C13 -146.68(13)
C6 Fe2 S1 C13 -45.66(13)
S2 Fe2 S1 C13 56.27(9)
Fe1 Fe2 S1 C13 108.27(9)
C4 Fe2 S1 Fe1 18.9(3)
C5 Fe2 S1 Fe1 105.05(9)
C6 Fe2 S1 Fe1 -153.92(10)
S2 Fe2 S1 Fe1 -51.99(2)
C3 Fe1 S1 C13 141.72(13)
C2 Fe1 S1 C13 -130.4(2)
C1 Fe1 S1 C13 47.00(14)
S2 Fe1 S1 C13 -51.58(10)
Fe2 Fe1 S1 C13 -103.52(10)
C3 Fe1 S1 Fe2 -114.76(9)
C2 Fe1 S1 Fe2 -26.92(18)
C1 Fe1 S1 Fe2 150.51(10)
S2 Fe1 S1 Fe2 51.93(3)
C4 Fe2 S2 C15 145.39(13)
C5 Fe2 S2 C15 -132.7(2)
C6 Fe2 S2 C15 45.45(13)
S1 Fe2 S2 C15 -53.40(10)
Fe1 Fe2 S2 C15 -105.57(10)
C4 Fe2 S2 Fe1 -109.03(9)
C5 Fe2 S2 Fe1 -27.2(2)
C6 Fe2 S2 Fe1 151.02(9)
S1 Fe2 S2 Fe1 52.18(3)
C3 Fe1 S2 C15 109.4(3)
C2 Fe1 S2 C15 -157.47(13)
C1 Fe1 S2 C15 -56.85(13)
S1 Fe1 S2 C15 54.66(10)
Fe2 Fe1 S2 C15 106.35(10)
C3 Fe1 S2 Fe2 3.1(3)
C2 Fe1 S2 Fe2 96.19(9)
C1 Fe1 S2 Fe2 -163.20(9)
S1 Fe1 S2 Fe2 -51.69(2)
C10 Fe4 S3 C20 142.22(13)
C12 Fe4 S3 C20 44.79(13)
C11 Fe4 S3 C20 -133.2(2)
S4 Fe4 S3 C20 -55.33(10)
Fe3 Fe4 S3 C20 -107.19(10)
C10 Fe4 S3 Fe3 -110.60(9)
C12 Fe4 S3 Fe3 151.98(9)
C11 Fe4 S3 Fe3 -26.0(2)
S4 Fe4 S3 Fe3 51.86(2)
C8 Fe3 S3 C20 -157.46(13)
C9 Fe3 S3 C20 115.3(3)
C7 Fe3 S3 C20 -57.03(13)
S4 Fe3 S3 C20 52.71(10)
Fe4 Fe3 S3 C20 104.85(10)
C8 Fe3 S3 Fe4 97.69(9)
C9 Fe3 S3 Fe4 10.4(3)
C7 Fe3 S3 Fe4 -161.88(8)
S4 Fe3 S3 Fe4 -52.14(3)
C8 Fe3 S4 C21 -133.5(2)
C9 Fe3 S4 C21 143.79(14)
C7 Fe3 S4 C21 47.48(14)
S3 Fe3 S4 C21 -52.80(11)
Fe4 Fe3 S4 C21 -104.66(11)
C8 Fe3 S4 Fe4 -28.88(19)
C9 Fe3 S4 Fe4 -111.55(9)
C7 Fe3 S4 Fe4 152.13(9)
S3 Fe3 S4 Fe4 51.86(3)
C10 Fe4 S4 C21 120.5(3)
C12 Fe4 S4 C21 -47.69(13)
C11 Fe4 S4 C21 -150.21(13)
S3 Fe4 S4 C21 55.42(10)
Fe3 Fe4 S4 C21 107.51(10)
C10 Fe4 S4 Fe3 13.0(3)
C12 Fe4 S4 Fe3 -155.20(9)
C11 Fe4 S4 Fe3 102.28(9)
S3 Fe4 S4 Fe3 -52.10(3)
C3 Fe1 C1 O1 128(9)
C2 Fe1 C1 O1 34(9)
S2 Fe1 C1 O1 -56(9)
S1 Fe1 C1 O1 -144(9)
Fe2 Fe1 C1 O1 -86(9)
C3 Fe1 C2 O2 89(4)
C1 Fe1 C2 O2 -175(4)
S2 Fe1 C2 O2 -75(4)
S1 Fe1 C2 O2 3(4)
Fe2 Fe1 C2 O2 -19(4)
C2 Fe1 C3 O3 180(100)
C1 Fe1 C3 O3 79(8)
S2 Fe1 C3 O3 -87(8)
S1 Fe1 C3 O3 -33(8)
Fe2 Fe1 C3 O3 -85(8)
C5 Fe2 C4 O4 -1(10)
C6 Fe2 C4 O4 -102(10)
S1 Fe2 C4 O4 85(10)
S2 Fe2 C4 O4 155(10)
Fe1 Fe2 C4 O4 101(10)
C4 Fe2 C5 O5 -1(4)
C6 Fe2 C5 O5 99(4)
S1 Fe2 C5 O5 -162(4)
S2 Fe2 C5 O5 -83(4)
Fe1 Fe2 C5 O5 -106(4)
C4 Fe2 C6 O6 -136(8)
C5 Fe2 C6 O6 134(8)
S1 Fe2 C6 O6 42(8)
S2 Fe2 C6 O6 -45(8)
Fe1 Fe2 C6 O6 1(8)
C8 Fe3 C7 O7 67(8)
C9 Fe3 C7 O7 159(8)
S4 Fe3 C7 O7 -113(8)
S3 Fe3 C7 O7 -24(8)
Fe4 Fe3 C7 O7 -57(8)
C9 Fe3 C8 O8 38(3)
C7 Fe3 C8 O8 135(3)
S4 Fe3 C8 O8 -44(3)
S3 Fe3 C8 O8 -124(3)
Fe4 Fe3 C8 O8 -68(3)
C8 Fe3 C9 O9 -93(7)
C7 Fe3 C9 O9 167(7)
S4 Fe3 C9 O9 57(7)
S3 Fe3 C9 O9 -6(7)
Fe4 Fe3 C9 O9 3(7)
C12 Fe4 C10 O10 81(13)
C11 Fe4 C10 O10 -177(100)
S3 Fe4 C10 O10 -23(13)
S4 Fe4 C10 O10 -88(13)
Fe3 Fe4 C10 O10 -76(13)
C10 Fe4 C11 O11 35(6)
C12 Fe4 C11 O11 134(6)
S3 Fe4 C11 O11 -48(6)
S4 Fe4 C11 O11 -125(6)
Fe3 Fe4 C11 O11 -70(6)
C10 Fe4 C12 O12 -88(7)
C11 Fe4 C12 O12 180(100)
S3 Fe4 C12 O12 1(7)
S4 Fe4 C12 O12 89(7)
Fe3 Fe4 C12 O12 48(7)
Fe2 S1 C13 C14 -71.7(2)
Fe1 S1 C13 C14 2.3(2)
C16 O13 C14 C13 152.0(2)
C16 O13 C14 C15 -85.8(3)
S1 C13 C14 O13 -172.96(16)
S1 C13 C14 C15 68.3(3)
O13 C14 C15 S2 179.17(16)
C13 C14 C15 S2 -64.0(3)
Fe2 S2 C15 C14 63.7(2)
Fe1 S2 C15 C14 -10.3(2)
C14 O13 C16 O14 5.6(4)
C14 O13 C16 C17 -174.0(2)
O14 C16 C17 C18 -8.4(4)
O13 C16 C17 C18 171.1(2)
C19 O16 C18 O15 -2.4(4)
C19 O16 C18 C17 176.7(2)
C16 C17 C18 O15 97.8(3)
C16 C17 C18 O16 -81.2(3)
C18 O16 C19 C21 87.7(3)
C18 O16 C19 C20 -148.2(2)
O16 C19 C20 S3 -179.31(16)
C21 C19 C20 S3 -60.8(3)
Fe4 S3 C20 C19 65.4(2)
Fe3 S3 C20 C19 -8.5(2)
O16 C19 C21 S4 177.86(17)
C20 C19 C21 S4 61.0(3)
Fe3 S4 C21 C19 8.4(2)
Fe4 S4 C21 C19 -65.6(2)
